data_2212459
loop_
_publ_author_name
'Guo-Ming Wang'
'Chun-Yang Pan'
'Shou-Tian Zheng'
'Guo-Yu Yang'

_publ_section_title
;
 Poly[ethylenediammonium hydroxydeca-\m~2~-oxo-pentaborate]
;
_journal_coeditor_code BI2150
_journal_issue 3
_journal_name_full 'Acta Crystallographica Section E'
_journal_page_first o1101
_journal_page_last o1103
_journal_paper_doi 10.1107/S1600536807004631
_journal_volume 63
_journal_year 2007
_chemical_formula_iupac 'C2 H10 N2 2+, H B5 O9 2-'
_chemical_formula_moiety 'C2 H10 N2 2+, H B5 O9 2-'
_chemical_formula_sum 'C2 H11 B5 N2 O9'
_chemical_formula_weight 261.18
_chemical_name_systematic
;
Poly[ethylenediammonium hydroxydeca-\m~2~-oxo-pentaboron]
;
_space_group_IT_number 14
_symmetry_cell_setting monoclinic
_symmetry_space_group_name_Hall '-P 2yn'
_symmetry_space_group_name_H-M 'P 1 21/n 1'
_atom_sites_solution_hydrogens geom
_atom_sites_solution_primary direct
_atom_sites_solution_secondary difmap
_audit_creation_method SHELXL-97
_cell_angle_alpha 90.00
_cell_angle_beta 90.397(3)
_cell_angle_gamma 90.00
_cell_formula_units_Z 4
_cell_length_a 6.7092(2)
_cell_length_b 12.3923(3)
_cell_length_c 11.4615(5)
_cell_measurement_reflns_used 2157
_cell_measurement_temperature 293(2)
_cell_measurement_theta_max 27.52
_cell_measurement_theta_min 2.42
_cell_volume 952.91(6)
_computing_cell_refinement 'SAINT (Bruker, 1997)'
_computing_data_collection 'SMART (Bruker, 1997)'
_computing_data_reduction SAINT
_computing_molecular_graphics 'SHELXTL (Bruker, 1997)'
_computing_publication_material SHELXTL
_computing_structure_refinement 'SHELXL97 (Sheldrick, 1997)'
_computing_structure_solution 'SHELXS97 (Sheldrick, 1997)'
_diffrn_ambient_temperature 293(2)
_diffrn_measured_fraction_theta_full 0.984
_diffrn_measured_fraction_theta_max 0.984
_diffrn_measurement_device_type 'Siemens SMART CCD'
_diffrn_measurement_method '\f and \w'
_diffrn_radiation_monochromator graphite
_diffrn_radiation_source 'fine-focus sealed tube'
_diffrn_radiation_type MoK\a
_diffrn_radiation_wavelength 0.71073
_diffrn_reflns_av_R_equivalents 0.0245
_diffrn_reflns_av_sigmaI/netI 0.0237
_diffrn_reflns_limit_h_max 8
_diffrn_reflns_limit_h_min -8
_diffrn_reflns_limit_k_max 16
_diffrn_reflns_limit_k_min -15
_diffrn_reflns_limit_l_max 14
_diffrn_reflns_limit_l_min -14
_diffrn_reflns_number 7130
_diffrn_reflns_theta_full 27.52
_diffrn_reflns_theta_max 27.52
_diffrn_reflns_theta_min 2.42
_diffrn_standards_number 0
_exptl_absorpt_coefficient_mu 0.166
_exptl_absorpt_correction_T_max 0.988
_exptl_absorpt_correction_T_min 0.972
_exptl_absorpt_correction_type multi-scan
_exptl_absorpt_process_details '(SADABS; Sheldrick, 1996)'
_exptl_crystal_colour colourless
_exptl_crystal_density_diffrn 1.821
_exptl_crystal_density_method 'not measured'
_exptl_crystal_description prism
_exptl_crystal_F_000 536
_exptl_crystal_size_max 0.22
_exptl_crystal_size_mid 0.14
_exptl_crystal_size_min 0.07
_refine_diff_density_max 0.293
_refine_diff_density_min -0.221
_refine_ls_extinction_method none
_refine_ls_goodness_of_fit_ref 1.037
_refine_ls_hydrogen_treatment constr
_refine_ls_matrix_type full
_refine_ls_number_parameters 165
_refine_ls_number_reflns 2157
_refine_ls_number_restraints 0
_refine_ls_restrained_S_all 1.037
_refine_ls_R_factor_all 0.0381
_refine_ls_R_factor_gt 0.0316
_refine_ls_shift/su_max 0.001
_refine_ls_shift/su_mean 0.000
_refine_ls_structure_factor_coef Fsqd
_refine_ls_weighting_details 'calc w=1/[\s^2^(Fo^2^)+(0.0466P)^2^+0.2765P] where P=(Fo^2^+2Fc^2^)/3'
_refine_ls_weighting_scheme calc
_refine_ls_wR_factor_gt 0.0798
_refine_ls_wR_factor_ref 0.0841
_reflns_number_gt 1868
_reflns_number_total 2157
_reflns_threshold_expression I>2\s(I)
_cod_data_source_file bi2150.cif
_cod_data_source_block I
_cod_original_sg_symbol_H-M 'P 21/n'
_cod_database_code 2212459
_cod_database_fobs_code 2212459

loop_
_symmetry_equiv_pos_as_xyz
'x, y, z'
'-x+1/2, y+1/2, -z+1/2'
'-x, -y, -z'
'x-1/2, -y-1/2, z-1/2'

loop_
_atom_site_type_symbol
_atom_site_label
_atom_site_fract_x
_atom_site_fract_y
_atom_site_fract_z
_atom_site_U_iso_or_equiv
_atom_site_adp_type
_atom_site_calc_flag
_atom_site_refinement_flags
_atom_site_occupancy
B B1 0.55683(19) 0.78339(11) 0.49104(11) 0.0120(3) Uani d . 1
B B2 0.32595(19) 0.74223(10) 0.64694(11) 0.0111(3) Uani d . 1
B B3 0.67286(18) 0.79444(11) 0.70058(11) 0.0108(3) Uani d . 1
B B4 1.01431(19) 0.74609(11) 0.77455(10) 0.0108(3) Uani d . 1
B B5 0.8917(2) 0.93662(11) 0.77851(11) 0.0134(3) Uani d . 1
O O1 0.59663(12) 0.80676(7) 0.37831(7) 0.0151(2) Uani d . 1
O O2 0.37065(12) 0.74718(7) 0.52742(7) 0.0163(2) Uani d . 1
O O3 0.13559(12) 0.71296(7) 0.67139(7) 0.01244(19) Uani d . 1
O O4 0.70227(12) 0.79821(7) 0.57216(7) 0.0158(2) Uani d . 1
O O5 0.46489(12) 0.76766(7) 0.72814(7) 0.01218(19) Uani d . 1
O O6 0.80729(12) 0.71906(6) 0.75520(7) 0.01158(19) Uani d . 1
O O7 0.70613(12) 0.90622(7) 0.74434(8) 0.0153(2) Uani d . 1
O O8 1.04333(12) 0.86543(7) 0.78891(8) 0.0165(2) Uani d . 1
O O9 0.93486(14) 1.04281(7) 0.80058(9) 0.0218(2) Uani d . 1
H H9 0.8397 1.0898 0.7846 0.033 Uiso d R 1
C C1 0.58880(19) 0.53793(10) 0.99664(11) 0.0192(3) Uani d . 1
H H1A 0.6441 0.5489 1.0742 0.023 Uiso calc R 1
H H1B 0.6913 0.5059 0.9484 0.023 Uiso calc R 1
C C2 0.4090(2) 0.96984(12) 0.97932(12) 0.0270(3) Uani d . 1
H H2A 0.4244 0.8937 0.9966 0.032 Uiso calc R 1
H H2B 0.2928 0.9959 1.0206 0.032 Uiso calc R 1
N N1 0.52742(16) 0.64313(9) 0.94648(9) 0.0183(2) Uani d . 1
H H1C 0.6323 0.6870 0.9437 0.027 Uiso calc R 1
H H1D 0.4336 0.6725 0.9909 0.027 Uiso calc R 1
H H1E 0.4795 0.6331 0.8747 0.027 Uiso calc R 1
N N2 0.37868(16) 0.98445(9) 0.85251(9) 0.0177(2) Uani d . 1
H H2C 0.2713 0.9477 0.8296 0.027 Uiso calc R 1
H H2D 0.4850 0.9602 0.8146 0.027 Uiso calc R 1
H H2E 0.3614 1.0542 0.8369 0.027 Uiso calc R 1

loop_
_atom_site_aniso_label
_atom_site_aniso_U_11
_atom_site_aniso_U_22
_atom_site_aniso_U_33
_atom_site_aniso_U_12
_atom_site_aniso_U_13
_atom_site_aniso_U_23
B1 0.0111(6) 0.0141(6) 0.0109(6) 0.0000(5) 0.0009(5) -0.0012(5)
B2 0.0105(6) 0.0113(6) 0.0116(6) 0.0007(5) 0.0011(5) 0.0003(5)
B3 0.0088(6) 0.0141(6) 0.0096(6) -0.0009(4) 0.0003(4) 0.0000(5)
B4 0.0100(6) 0.0130(6) 0.0094(6) -0.0003(5) 0.0010(5) -0.0011(5)
B5 0.0127(6) 0.0150(6) 0.0124(6) -0.0018(5) 0.0019(5) -0.0012(5)
O1 0.0128(4) 0.0228(5) 0.0098(4) -0.0052(3) 0.0004(3) -0.0001(3)
O2 0.0107(4) 0.0282(5) 0.0100(4) -0.0048(3) 0.0005(3) 0.0000(3)
O3 0.0091(4) 0.0184(4) 0.0099(4) -0.0026(3) 0.0017(3) -0.0016(3)
O4 0.0102(4) 0.0275(5) 0.0097(4) -0.0046(3) 0.0008(3) 0.0018(3)
O5 0.0081(4) 0.0181(4) 0.0103(4) -0.0010(3) 0.0009(3) -0.0006(3)
O6 0.0083(4) 0.0127(4) 0.0138(4) -0.0013(3) 0.0000(3) 0.0010(3)
O7 0.0112(4) 0.0130(4) 0.0218(4) 0.0006(3) -0.0021(3) -0.0020(3)
O8 0.0101(4) 0.0138(4) 0.0255(5) -0.0016(3) -0.0018(3) -0.0032(3)
O9 0.0172(4) 0.0138(4) 0.0345(5) -0.0013(3) -0.0028(4) -0.0034(4)
C1 0.0159(6) 0.0200(6) 0.0218(6) 0.0023(5) -0.0001(5) -0.0010(5)
C2 0.0265(7) 0.0319(8) 0.0225(7) -0.0117(6) -0.0009(5) -0.0006(6)
N1 0.0146(5) 0.0213(6) 0.0190(5) 0.0011(4) 0.0022(4) -0.0002(4)
N2 0.0136(5) 0.0175(5) 0.0221(5) 0.0007(4) -0.0005(4) -0.0041(4)

loop_
_atom_type_symbol
_atom_type_description
_atom_type_scat_dispersion_real
_atom_type_scat_dispersion_imag
_atom_type_scat_source
C C 0.0033 0.0016 'International Tables Vol C Tables 4.2.6.8 and 6.1.1.4'
H H 0.0000 0.0000 'International Tables Vol C Tables 4.2.6.8 and 6.1.1.4'
B B 0.0013 0.0007 'International Tables Vol C Tables 4.2.6.8 and 6.1.1.4'
N N 0.0061 0.0033 'International Tables Vol C Tables 4.2.6.8 and 6.1.1.4'
O O 0.0106 0.0060 'International Tables Vol C Tables 4.2.6.8 and 6.1.1.4'

loop_
_geom_angle_atom_site_label_1
_geom_angle_atom_site_label_2
_geom_angle_atom_site_label_3
_geom_angle_site_symmetry_1
_geom_angle_site_symmetry_3
_geom_angle
O1 B1 O4 . . 118.70(11)
O1 B1 O2 . . 122.55(11)
O4 B1 O2 . . 118.73(10)
O5 B2 O3 . . 124.45(10)
O5 B2 O2 . . 120.71(10)
O3 B2 O2 . . 114.82(10)
O6 B3 O5 . . 110.66(9)
O6 B3 O4 . . 111.35(9)
O5 B3 O4 . . 110.63(9)
O6 B3 O7 . . 111.42(9)
O5 B3 O7 . . 106.12(9)
O4 B3 O7 . . 106.47(9)
O6 B4 O1 . 4_676 112.23(9)
O6 B4 O3 . 1_655 110.02(9)
O1 B4 O3 4_676 1_655 108.37(9)
O6 B4 O8 . . 111.67(9)
O1 B4 O8 4_676 . 107.71(9)
O3 B4 O8 1_655 . 106.62(9)
O8 B5 O7 . . 122.22(11)
O8 B5 O9 . . 116.93(11)
O7 B5 O9 . . 120.82(11)
B1 O1 B4 . 4_575 127.22(10)
B1 O2 B2 . . 120.22(10)
B2 O3 B4 . 1_455 127.33(9)
B1 O4 B3 . . 125.08(9)
B2 O5 B3 . . 123.80(9)
B3 O6 B4 . . 121.03(9)
B5 O7 B3 . . 119.39(9)
B5 O8 B4 . . 122.48(10)
B5 O9 H9 . . 116.4
N1 C1 C1 . 3_667 110.36(13)
N1 C1 H1A . . 109.6
C1 C1 H1A 3_667 . 109.6
N1 C1 H1B . . 109.6
C1 C1 H1B 3_667 . 109.6
H1A C1 H1B . . 108.1
N2 C2 C2 . 3_677 110.77(14)
N2 C2 H2A . . 109.5
C2 C2 H2A 3_677 . 109.5
N2 C2 H2B . . 109.5
C2 C2 H2B 3_677 . 109.5
H2A C2 H2B . . 108.1
C1 N1 H1C . . 109.5
C1 N1 H1D . . 109.5
H1C N1 H1D . . 109.5
C1 N1 H1E . . 109.5
H1C N1 H1E . . 109.5
H1D N1 H1E . . 109.5
C2 N2 H2C . . 109.5
C2 N2 H2D . . 109.5
H2C N2 H2D . . 109.5
C2 N2 H2E . . 109.5
H2C N2 H2E . . 109.5
H2D N2 H2E . . 109.5

loop_
_geom_bond_atom_site_label_1
_geom_bond_atom_site_label_2
_geom_bond_site_symmetry_2
_geom_bond_distance
B1 O1 . 1.3526(15)
B1 O4 . 1.3556(15)
B1 O2 . 1.3938(15)
B2 O5 . 1.3499(15)
B2 O3 . 1.3587(15)
B2 O2 . 1.4057(15)
B3 O6 . 1.4388(15)
B3 O5 . 1.4707(14)
B3 O4 . 1.4872(14)
B3 O7 . 1.4895(15)
B4 O6 . 1.4444(14)
B4 O1 4_676 1.4625(15)
B4 O3 1_655 1.4973(14)
B4 O8 . 1.5005(15)
B5 O8 . 1.3510(16)
B5 O7 . 1.3562(16)
B5 O9 . 1.3705(16)
O1 B4 4_575 1.4626(15)
O3 B4 1_455 1.4973(14)
O9 H9 . 0.883
C1 N1 . 1.4819(17)
C1 C1 3_667 1.520(3)
C1 H1A . 0.970
C1 H1B . 0.970
C2 N2 . 1.4773(17)
C2 C2 3_677 1.506(3)
C2 H2A . 0.970
C2 H2B . 0.970
N1 H1C . 0.890
N1 H1D . 0.890
N1 H1E . 0.890
N2 H2C . 0.890
N2 H2D . 0.890
N2 H2E . 0.890

loop_
_geom_hbond_atom_site_label_D
_geom_hbond_atom_site_label_H
_geom_hbond_atom_site_label_A
_geom_hbond_site_symmetry_A
_geom_hbond_distance_DH
_geom_hbond_distance_HA
_geom_hbond_distance_DA
_geom_hbond_angle_DHA
O9 H9 O6 2_656 0.88 1.93 2.7936(12) 164.3
N1 H1C O2 4_676 0.89 2.03 2.8252(14) 148.1
N1 H1C O6 . 0.89 2.50 3.0454(13) 120.3
N1 H1D O1 4_576 0.89 2.61 3.0526(13) 111.8
N1 H1D O4 4_576 0.89 1.85 2.7214(13) 165.1
N1 H1E O5 . 0.89 2.37 2.9675(13) 124.8
N2 H2C O8 1_455 0.89 1.89 2.7833(14) 176.8
N2 H2D O7 . 0.89 1.82 2.7095(14) 176.8
N2 H2E O3 2_556 0.89 1.97 2.8465(14) 168.0

loop_
_geom_torsion_atom_site_label_1
_geom_torsion_atom_site_label_2
_geom_torsion_atom_site_label_3
_geom_torsion_atom_site_label_4
_geom_torsion_site_symmetry_1
_geom_torsion_site_symmetry_4
_geom_torsion
O4 B1 O1 B4 . 4_575 148.23(11)
O2 B1 O1 B4 . 4_575 -33.39(18)
O1 B1 O2 B2 . . -168.74(11)
O4 B1 O2 B2 . . 9.64(17)
O5 B2 O2 B1 . . -3.01(17)
O3 B2 O2 B1 . . 175.58(10)
O5 B2 O3 B4 . 1_455 28.72(19)
O2 B2 O3 B4 . 1_455 -149.81(10)
O1 B1 O4 B3 . . 169.01(10)
O2 B1 O4 B3 . . -9.44(18)
O6 B3 O4 B1 . . 125.93(12)
O5 B3 O4 B1 . . 2.44(16)
O7 B3 O4 B1 . . -112.44(12)
O3 B2 O5 B3 . . 177.12(11)
O2 B2 O5 B3 . . -4.43(18)
O6 B3 O5 B2 . . -119.25(11)
O4 B3 O5 B2 . . 4.64(16)
O7 B3 O5 B2 . . 119.73(11)
O5 B3 O6 B4 . . -159.34(9)
O4 B3 O6 B4 . . 77.19(12)
O7 B3 O6 B4 . . -41.51(13)
O1 B4 O6 B3 4_676 . 149.23(10)
O3 B4 O6 B3 1_655 . -90.02(12)
O8 B4 O6 B3 . . 28.16(13)
O8 B5 O7 B3 . . -8.87(17)
O9 B5 O7 B3 . . 169.03(10)
O6 B3 O7 B5 . . 30.89(14)
O5 B3 O7 B5 . . 151.42(10)
O4 B3 O7 B5 . . -90.69(12)
O7 B5 O8 B4 . . -5.90(18)
O9 B5 O8 B4 . . 176.12(10)
O6 B4 O8 B5 . . -3.07(15)
O1 B4 O8 B5 4_676 . -126.73(11)
O3 B4 O8 B5 1_655 . 117.13(11)
